data_7015160
loop_
_publ_author_name
'Rigamonti, Luca'
'Forni, Alessandra'
'Pievo, Roberta'
'Reedijk, Jan'
'Pasini, Alessandro'

_publ_section_title
;
 Synthesis, crystal structures and magnetic properties of dinuclear
 copper(II) compounds with NNO tridentate Schiff base ligands and
 bridging aliphatic diamine and aromatic diimine linkers.
;
_journal_issue 13
_journal_name_full 'Dalton transactions (Cambridge, England : 2003)'
_journal_page_first 3381
_journal_page_last 3393
_journal_paper_doi 10.1039/c0dt01304h
_journal_volume 40
_journal_year 2011
_chemical_formula_moiety 'C22 H32 Cu2 N6 O2, 2(Cl O4)'
_chemical_formula_sum 'C22 H32 Cl2 Cu2 N6 O10'
_chemical_formula_weight 738.52
_chemical_name_common
;
((mu-piperazine)bis-((E)-2-((2-
aminoethylimino)methyl)phenolato-copper(ii)))diperchlorate
;
_chemical_name_systematic
;
((\m-piperazine)bis-[(E)-2-((2-aminoethylimino)methyl)phenolato-
copper(II)])diperchlorate
;
_space_group_IT_number 2
_symmetry_cell_setting triclinic
_symmetry_space_group_name_Hall '-P 1'
_symmetry_space_group_name_H-M 'P -1'
_atom_sites_solution_hydrogens geom
_atom_sites_solution_primary direct
_atom_sites_solution_secondary difmap
_audit_creation_method SHELXL-97
_cell_angle_alpha 93.566(1)
_cell_angle_beta 98.300(1)
_cell_angle_gamma 93.424(1)
_cell_formula_units_Z 1
_cell_length_a 7.2758(3)
_cell_length_b 8.7094(4)
_cell_length_c 10.8201(5)
_cell_measurement_reflns_used 8907
_cell_measurement_temperature 150(2)
_cell_measurement_theta_max 32.095
_cell_measurement_theta_min 2.349
_cell_volume 675.51(5)
_computing_cell_refinement 'SAINT (Bruker, 1997)'
_computing_data_collection 'SMART (Bruker, 1997)'
_computing_data_reduction SAINT
_computing_molecular_graphics 'ORTEP III ( Burnett&Johnson, 1996)'
_computing_publication_material 'SHELXL-97,PARST (Nardelli, 1995)'
_computing_structure_refinement 'SHELXL-97 (Sheldrick, 1997)'
_computing_structure_solution 'SIR2004 (Burla et al., 2004)'
_diffrn_ambient_temperature 150(2)
_diffrn_measured_fraction_theta_full 0.998
_diffrn_measured_fraction_theta_max 0.938
_diffrn_measurement_device_type 'Bruker SMART APEX'
_diffrn_measurement_method 'phi and omega scans'
_diffrn_radiation_monochromator graphite
_diffrn_radiation_source 'fine-focus sealed tube'
_diffrn_radiation_type MoK\a
_diffrn_radiation_wavelength 0.71073
_diffrn_reflns_av_R_equivalents 0.0169
_diffrn_reflns_av_sigmaI/netI 0.0185
_diffrn_reflns_limit_h_max 10
_diffrn_reflns_limit_h_min -10
_diffrn_reflns_limit_k_max 12
_diffrn_reflns_limit_k_min -13
_diffrn_reflns_limit_l_max 15
_diffrn_reflns_limit_l_min -15
_diffrn_reflns_number 12659
_diffrn_reflns_theta_full 30.00
_diffrn_reflns_theta_max 32.41
_diffrn_reflns_theta_min 1.91
_diffrn_standards_decay_% 0.00
_exptl_absorpt_coefficient_mu 1.840
_exptl_absorpt_correction_T_max 0.746
_exptl_absorpt_correction_T_min 0.642
_exptl_absorpt_correction_type multi-scan
_exptl_absorpt_process_details
;
SADABS, Bruker, 1997
;
_exptl_crystal_colour red
_exptl_crystal_density_diffrn 1.815
_exptl_crystal_density_method 'not measured'
_exptl_crystal_description prism
_exptl_crystal_F_000 378
_exptl_crystal_size_max 0.45
_exptl_crystal_size_mid 0.25
_exptl_crystal_size_min 0.20
_refine_diff_density_max 0.485
_refine_diff_density_min -0.289
_refine_diff_density_rms 0.063
_refine_ls_extinction_method none
_refine_ls_goodness_of_fit_ref 1.050
_refine_ls_hydrogen_treatment noref
_refine_ls_matrix_type full
_refine_ls_number_parameters 190
_refine_ls_number_reflns 4548
_refine_ls_number_restraints 0
_refine_ls_restrained_S_all 1.050
_refine_ls_R_factor_all 0.0254
_refine_ls_R_factor_gt 0.0225
_refine_ls_shift/su_max 0.001
_refine_ls_shift/su_mean 0.000
_refine_ls_structure_factor_coef Fsqd
_refine_ls_weighting_details 'w=1/[\s^2^(Fo^2^)+(0.0312P)^2^+0.2962P] where P=(Fo^2^+2Fc^2^)/3'
_refine_ls_weighting_scheme calc
_refine_ls_wR_factor_gt 0.0613
_refine_ls_wR_factor_ref 0.0629
_reflns_number_gt 4158
_reflns_number_total 4548
_reflns_threshold_expression >2sigma(I)
_cod_data_source_file c0dt01304h.txt
_cod_data_source_block (II)
_cod_database_code 7015160

loop_
_symmetry_equiv_pos_as_xyz
'x, y, z'
'-x, -y, -z'

loop_
_atom_site_label
_atom_site_type_symbol
_atom_site_fract_x
_atom_site_fract_y
_atom_site_fract_z
_atom_site_U_iso_or_equiv
_atom_site_adp_type
_atom_site_occupancy
_atom_site_calc_flag
_atom_site_refinement_flags
_atom_site_disorder_assembly
_atom_site_disorder_group
Cu1 Cu 0.354107(19) 0.166432(15) 0.224772(12) 0.01513(5) Uani 1 d . . .
Cl1 Cl 0.83885(4) 0.64938(3) 0.37827(3) 0.02112(6) Uani 1 d . . .
O1P O 0.75719(18) 0.51321(14) 0.42471(12) 0.0400(3) Uani 1 d . . .
O2P O 0.98722(18) 0.60926(17) 0.31183(13) 0.0449(3) Uani 1 d . . .
O3P O 0.69735(16) 0.71679(15) 0.29537(11) 0.0366(3) Uani 1 d . . .
O4P O 0.90793(17) 0.75757(14) 0.48194(11) 0.0399(3) Uani 1 d . . .
O1 O 0.34942(13) -0.02954(10) 0.13861(8) 0.01848(16) Uani 1 d . . .
N1 N 0.36483(16) 0.38271(12) 0.30735(10) 0.0216(2) Uani 1 d . . .
H1A H 0.2731 0.3904 0.3572 0.026 Uiso 1 calc R . .
H1B H 0.4784 0.4062 0.3564 0.026 Uiso 1 calc R . .
N2 N 0.22168(13) 0.25688(11) 0.08118(9) 0.01607(17) Uani 1 d . . .
N3 N 0.47318(14) 0.05817(11) 0.37418(9) 0.01522(17) Uani 1 d . . .
H3A H 0.5604 -0.0022 0.3439 0.018 Uiso 1 calc R . .
C1 C 0.33705(17) 0.49017(14) 0.20620(12) 0.0198(2) Uani 1 d . . .
H1C H 0.4535 0.5075 0.1702 0.024 Uiso 1 calc R . .
H1D H 0.3019 0.5908 0.2399 0.024 Uiso 1 calc R . .
C2 C 0.18299(17) 0.41794(14) 0.10628(12) 0.0198(2) Uani 1 d . . .
H2A H 0.0608 0.4235 0.1358 0.024 Uiso 1 calc R . .
H2B H 0.1798 0.4735 0.0290 0.024 Uiso 1 calc R . .
C3 C 0.16498(16) 0.18872(14) -0.02807(11) 0.0172(2) Uani 1 d . . .
H3B H 0.0990 0.2466 -0.0893 0.021 Uiso 1 calc R . .
C4 C 0.19451(16) 0.03137(14) -0.06383(11) 0.0169(2) Uani 1 d . . .
C5 C 0.12643(17) -0.02449(16) -0.18859(11) 0.0207(2) Uani 1 d . . .
H5 H 0.0611 0.0415 -0.2435 0.025 Uiso 1 calc R . .
C6 C 0.15270(17) -0.17257(16) -0.23244(11) 0.0235(2) Uani 1 d . . .
H6 H 0.1040 -0.2093 -0.3160 0.028 Uiso 1 calc R . .
C7 C 0.25257(17) -0.26760(15) -0.15147(12) 0.0225(2) Uani 1 d . . .
H7 H 0.2750 -0.3686 -0.1814 0.027 Uiso 1 calc R . .
C8 C 0.31922(17) -0.21692(14) -0.02850(12) 0.0194(2) Uani 1 d . . .
H8 H 0.3865 -0.2839 0.0244 0.023 Uiso 1 calc R . .
C9 C 0.28901(15) -0.06711(13) 0.01995(11) 0.01584(19) Uani 1 d . . .
C10 C 0.57691(16) 0.15222(13) 0.48473(10) 0.01609(19) Uani 1 d . . .
H10A H 0.4904 0.2190 0.5215 0.019 Uiso 1 calc R . .
H10B H 0.6752 0.2198 0.4572 0.019 Uiso 1 calc R . .
C11 C 0.33418(16) -0.05257(13) 0.41555(11) 0.0165(2) Uani 1 d . . .
H11A H 0.2727 -0.1199 0.3424 0.020 Uiso 1 calc R . .
H11B H 0.2374 0.0055 0.4494 0.020 Uiso 1 calc R . .

loop_
_atom_site_aniso_label
_atom_site_aniso_U_11
_atom_site_aniso_U_22
_atom_site_aniso_U_33
_atom_site_aniso_U_23
_atom_site_aniso_U_13
_atom_site_aniso_U_12
Cu1 0.01959(7) 0.01425(7) 0.01090(7) 0.00179(5) -0.00018(5) 0.00081(5)
Cl1 0.02288(13) 0.02268(13) 0.01689(13) -0.00366(10) 0.00369(10) -0.00238(10)
O1P 0.0429(7) 0.0345(6) 0.0429(7) 0.0135(5) 0.0069(5) -0.0080(5)
O2P 0.0412(7) 0.0551(8) 0.0428(7) -0.0072(6) 0.0243(6) 0.0060(6)
O3P 0.0310(5) 0.0482(7) 0.0280(5) 0.0125(5) -0.0050(4) -0.0050(5)
O4P 0.0421(6) 0.0358(6) 0.0345(6) -0.0206(5) -0.0111(5) 0.0082(5)
O1 0.0255(4) 0.0168(4) 0.0122(4) 0.0010(3) -0.0009(3) 0.0027(3)
N1 0.0290(5) 0.0183(5) 0.0168(5) 0.0005(4) 0.0012(4) 0.0015(4)
N2 0.0160(4) 0.0158(4) 0.0162(4) 0.0029(3) 0.0008(3) 0.0010(3)
N3 0.0184(4) 0.0157(4) 0.0111(4) 0.0015(3) 0.0011(3) -0.0002(3)
C1 0.0197(5) 0.0157(5) 0.0232(6) 0.0021(4) 0.0001(4) 0.0010(4)
C2 0.0178(5) 0.0163(5) 0.0243(6) 0.0026(4) -0.0011(4) 0.0028(4)
C3 0.0163(5) 0.0205(5) 0.0147(5) 0.0045(4) 0.0007(4) 0.0009(4)
C4 0.0169(5) 0.0208(5) 0.0125(5) 0.0020(4) 0.0013(4) -0.0004(4)
C5 0.0193(5) 0.0290(6) 0.0129(5) 0.0015(4) 0.0009(4) -0.0028(4)
C6 0.0217(5) 0.0324(7) 0.0150(5) -0.0053(5) 0.0038(4) -0.0055(5)
C7 0.0207(5) 0.0237(6) 0.0225(6) -0.0066(4) 0.0064(4) -0.0029(4)
C8 0.0195(5) 0.0187(5) 0.0198(5) -0.0012(4) 0.0035(4) -0.0006(4)
C9 0.0157(4) 0.0184(5) 0.0130(5) 0.0009(4) 0.0016(4) -0.0005(4)
C10 0.0196(5) 0.0154(5) 0.0123(5) 0.0013(4) -0.0001(4) -0.0011(4)
C11 0.0175(5) 0.0177(5) 0.0132(5) 0.0027(4) -0.0006(4) -0.0013(4)

loop_
_atom_type_symbol
_atom_type_description
_atom_type_scat_dispersion_real
_atom_type_scat_dispersion_imag
_atom_type_scat_source
C C 0.0033 0.0016 'International Tables Vol C Tables 4.2.6.8 and 6.1.1.4'
H H 0.0000 0.0000 'International Tables Vol C Tables 4.2.6.8 and 6.1.1.4'
N N 0.0061 0.0033 'International Tables Vol C Tables 4.2.6.8 and 6.1.1.4'
O O 0.0106 0.0060 'International Tables Vol C Tables 4.2.6.8 and 6.1.1.4'
Cl Cl 0.1484 0.1585 'International Tables Vol C Tables 4.2.6.8 and 6.1.1.4'
Cu Cu 0.3201 1.2651 'International Tables Vol C Tables 4.2.6.8 and 6.1.1.4'

loop_
_geom_angle_atom_site_label_1
_geom_angle_atom_site_label_2
_geom_angle_atom_site_label_3
_geom_angle
_geom_angle_site_symmetry_1
_geom_angle_site_symmetry_3
_geom_angle_publ_flag
O1 Cu1 N2 93.38(4) . . ?
O1 Cu1 N1 176.25(4) . . ?
N2 Cu1 N1 84.09(4) . . ?
O1 Cu1 N3 84.02(4) . . ?
N2 Cu1 N3 174.98(4) . . ?
N1 Cu1 N3 98.71(4) . . ?
O2P Cl1 O4P 110.00(8) . . ?
O2P Cl1 O3P 109.59(8) . . ?
O4P Cl1 O3P 109.43(7) . . ?
O2P Cl1 O1P 110.00(8) . . ?
O4P Cl1 O1P 108.92(8) . . ?
O3P Cl1 O1P 108.87(7) . . ?
C9 O1 Cu1 127.43(8) . . ?
C1 N1 Cu1 107.47(8) . . ?
C1 N1 H1A 110.2 . . ?
Cu1 N1 H1A 110.2 . . ?
C1 N1 H1B 110.2 . . ?
Cu1 N1 H1B 110.2 . . ?
H1A N1 H1B 108.5 . . ?
C3 N2 C2 119.58(10) . . ?
C3 N2 Cu1 126.65(8) . . ?
C2 N2 Cu1 113.75(8) . . ?
C10 N3 C11 109.76(9) . . ?
C10 N3 Cu1 119.22(7) . . ?
C11 N3 Cu1 110.33(7) . . ?
C10 N3 H3A 105.5 . . ?
C11 N3 H3A 105.5 . . ?
Cu1 N3 H3A 105.5 . . ?
N1 C1 C2 107.79(10) . . ?
N1 C1 H1C 110.1 . . ?
C2 C1 H1C 110.1 . . ?
N1 C1 H1D 110.1 . . ?
C2 C1 H1D 110.1 . . ?
H1C C1 H1D 108.5 . . ?
N2 C2 C1 107.62(9) . . ?
N2 C2 H2A 110.2 . . ?
C1 C2 H2A 110.2 . . ?
N2 C2 H2B 110.2 . . ?
C1 C2 H2B 110.2 . . ?
H2A C2 H2B 108.5 . . ?
N2 C3 C4 124.68(11) . . ?
N2 C3 H3B 117.7 . . ?
C4 C3 H3B 117.7 . . ?
C5 C4 C9 119.80(11) . . ?
C5 C4 C3 117.39(11) . . ?
C9 C4 C3 122.81(10) . . ?
C6 C5 C4 121.55(12) . . ?
C6 C5 H5 119.2 . . ?
C4 C5 H5 119.2 . . ?
C5 C6 C7 118.70(11) . . ?
C5 C6 H6 120.6 . . ?
C7 C6 H6 120.6 . . ?
C8 C7 C6 121.12(12) . . ?
C8 C7 H7 119.4 . . ?
C6 C7 H7 119.4 . . ?
C7 C8 C9 121.27(12) . . ?
C7 C8 H8 119.4 . . ?
C9 C8 H8 119.4 . . ?
O1 C9 C8 117.81(10) . . ?
O1 C9 C4 124.71(10) . . ?
C8 C9 C4 117.48(10) . . ?
N3 C10 C11 112.19(9) . 2_656 ?
N3 C10 H10A 109.2 . . ?
C11 C10 H10A 109.2 2_656 . ?
N3 C10 H10B 109.2 . . ?
C11 C10 H10B 109.2 2_656 . ?
H10A C10 H10B 107.9 . . ?
N3 C11 C10 112.14(9) . 2_656 ?
N3 C11 H11A 109.2 . . ?
C10 C11 H11A 109.2 2_656 . ?
N3 C11 H11B 109.2 . . ?
C10 C11 H11B 109.2 2_656 . ?
H11A C11 H11B 107.9 . . ?

loop_
_geom_bond_atom_site_label_1
_geom_bond_atom_site_label_2
_geom_bond_distance
_geom_bond_site_symmetry_2
_geom_bond_publ_flag
Cu1 O1 1.8892(9) . ?
Cu1 N2 1.9426(10) . ?
Cu1 N1 2.0262(11) . ?
Cu1 N3 2.0337(10) . ?
Cl1 O2P 1.4291(12) . ?
Cl1 O4P 1.4311(10) . ?
Cl1 O3P 1.4424(12) . ?
Cl1 O1P 1.4450(12) . ?
O1 C9 1.3100(13) . ?
N1 C1 1.4835(16) . ?
N1 H1A 0.9200 . ?
N1 H1B 0.9200 . ?
N2 C3 1.2894(15) . ?
N2 C2 1.4637(15) . ?
N3 C10 1.4883(14) . ?
N3 C11 1.4905(15) . ?
N3 H3A 0.9300 . ?
C1 C2 1.5174(17) . ?
C1 H1C 0.9900 . ?
C1 H1D 0.9900 . ?
C2 H2A 0.9900 . ?
C2 H2B 0.9900 . ?
C3 C4 1.4378(17) . ?
C3 H3B 0.9500 . ?
C4 C5 1.4145(16) . ?
C4 C9 1.4204(16) . ?
C5 C6 1.3800(19) . ?
C5 H5 0.9500 . ?
C6 C7 1.400(2) . ?
C6 H6 0.9500 . ?
C7 C8 1.3841(17) . ?
C7 H7 0.9500 . ?
C8 C9 1.4170(16) . ?
C8 H8 0.9500 . ?
C10 C11 1.5224(16) 2_656 ?
C10 H10A 0.9900 . ?
C10 H10B 0.9900 . ?
C11 C10 1.5225(16) 2_656 ?
C11 H11A 0.9900 . ?
C11 H11B 0.9900 . ?

loop_
_geom_torsion_atom_site_label_1
_geom_torsion_atom_site_label_2
_geom_torsion_atom_site_label_3
_geom_torsion_atom_site_label_4
_geom_torsion
_geom_torsion_site_symmetry_1
_geom_torsion_site_symmetry_2
_geom_torsion_site_symmetry_3
_geom_torsion_site_symmetry_4
_geom_torsion_publ_flag
N2 Cu1 O1 C9 5.65(10) . . . . ?
N3 Cu1 O1 C9 -178.66(10) . . . . ?
N2 Cu1 N1 C1 -20.96(8) . . . . ?
N3 Cu1 N1 C1 163.24(8) . . . . ?
O1 Cu1 N2 C3 -1.15(10) . . . . ?
N1 Cu1 N2 C3 176.08(11) . . . . ?
O1 Cu1 N2 C2 177.45(8) . . . . ?
N1 Cu1 N2 C2 -5.33(8) . . . . ?
O1 Cu1 N3 C10 162.02(9) . . . . ?
N1 Cu1 N3 C10 -15.38(9) . . . . ?
O1 Cu1 N3 C11 -69.63(7) . . . . ?
N1 Cu1 N3 C11 112.96(8) . . . . ?
Cu1 N1 C1 C2 42.07(11) . . . . ?
C3 N2 C2 C1 -151.45(11) . . . . ?
Cu1 N2 C2 C1 29.84(12) . . . . ?
N1 C1 C2 N2 -46.80(13) . . . . ?
C2 N2 C3 C4 179.98(11) . . . . ?
Cu1 N2 C3 C4 -1.50(17) . . . . ?
N2 C3 C4 C5 -178.66(11) . . . . ?
N2 C3 C4 C9 0.84(19) . . . . ?
C9 C4 C5 C6 -1.32(18) . . . . ?
C3 C4 C5 C6 178.19(11) . . . . ?
C4 C5 C6 C7 -1.33(18) . . . . ?
C5 C6 C7 C8 2.02(19) . . . . ?
C6 C7 C8 C9 -0.04(19) . . . . ?
Cu1 O1 C9 C8 172.54(8) . . . . ?
Cu1 O1 C9 C4 -7.72(17) . . . . ?
C7 C8 C9 O1 177.19(11) . . . . ?
C7 C8 C9 C4 -2.57(17) . . . . ?
C5 C4 C9 O1 -176.53(11) . . . . ?
C3 C4 C9 O1 3.99(18) . . . . ?
C5 C4 C9 C8 3.21(16) . . . . ?
C3 C4 C9 C8 -176.28(11) . . . . ?
C11 N3 C10 C11 54.61(13) . . . 2_656 ?
Cu1 N3 C10 C11 -176.78(7) . . . 2_656 ?
C10 N3 C11 C10 -54.59(13) . . . 2_656 ?
Cu1 N3 C11 C10 172.08(7) . . . 2_656 ?
